data_2215219
loop_
_publ_author_name
'Kim, Hae-Jo'
'Lough, Alan J.'
'Chin, Jik'

_publ_section_title
;(1<i>R</i>,2<i>R</i>)/(1<i>S</i>,2<i>S</i>)-1,2-Bis(2-hydroxyphenyl)ethylenediammonium
 dibromide monohydrate
;
_journal_coeditor_code LW2027
_journal_issue 9
_journal_name_full 'Acta Crystallographica Section E'
_journal_page_first o3901
_journal_page_last o3901
_journal_paper_doi 10.1107/S1600536807040810
_journal_volume 63
_journal_year 2007
_chemical_formula_iupac 'C14 H18 N2 O2 2+ , 2Br - , H2 O'
_chemical_formula_moiety 'C14 H18 N2 O2 2+ , 2Br - , H2 O'
_chemical_formula_sum 'C14 H20 Br2 N2 O3'
_chemical_formula_weight 424.14
_chemical_name_systematic
;
(1<i>R</i>,2<i>R</i>)/(1<i>S</i>,2<i>S</i>)-1,2-\
Bis(2-hydroxyphenyl)ethylenediammonium dibromide monohydrate
;
_space_group_IT_number 14
_symmetry_cell_setting monoclinic
_symmetry_space_group_name_Hall '-P 2ybc'
_symmetry_space_group_name_H-M 'P 1 21/c 1'
_atom_sites_solution_hydrogens geom
_atom_sites_solution_primary direct
_atom_sites_solution_secondary difmap
_cell_angle_alpha 90.00
_cell_angle_beta 95.321(8)
_cell_angle_gamma 90.00
_cell_formula_units_Z 4
_cell_length_a 5.4499(5)
_cell_length_b 16.883(2)
_cell_length_c 20.042(2)
_cell_measurement_reflns_used 30763
_cell_measurement_temperature 293(2)
_cell_measurement_theta_max 25.0
_cell_measurement_theta_min 2.6
_cell_volume 1836.1(3)
_computing_cell_refinement 'DENZO-SMN (Otwinowski & Minor, 1997)'
_computing_data_collection 'COLLECT (Nonius, 2002)'
_computing_data_reduction DENZO-SMN
_computing_molecular_graphics 'PLATON (Spek, 2003)'
_computing_publication_material SHELXTL
_computing_structure_refinement 'SHELXTL (Sheldrick, 2001)'
_computing_structure_solution 'SIR92 (Altomare <i>et al.</i>,  1994)'
_diffrn_ambient_temperature 293(2)
_diffrn_detector_area_resol_mean 9
_diffrn_measured_fraction_theta_full 0.992
_diffrn_measured_fraction_theta_max 0.992
_diffrn_measurement_device_type 'Nonius KappaCCD'
_diffrn_measurement_method '\f scans, and \w scans with \k offsets'
_diffrn_radiation_monochromator graphite
_diffrn_radiation_source 'fine-focus sealed tube'
_diffrn_radiation_type MoK\a
_diffrn_radiation_wavelength 0.71073
_diffrn_reflns_av_R_equivalents 0.1096
_diffrn_reflns_av_sigmaI/netI 0.0861
_diffrn_reflns_limit_h_max 6
_diffrn_reflns_limit_h_min -6
_diffrn_reflns_limit_k_max 20
_diffrn_reflns_limit_k_min -17
_diffrn_reflns_limit_l_max 23
_diffrn_reflns_limit_l_min -23
_diffrn_reflns_number 10004
_diffrn_reflns_theta_full 25.04
_diffrn_reflns_theta_max 25.04
_diffrn_reflns_theta_min 2.62
_diffrn_standards_decay_% 0
_diffrn_standards_interval_count 0
_diffrn_standards_interval_time 0
_diffrn_standards_number 0
_exptl_absorpt_coefficient_mu 4.425
_exptl_absorpt_correction_T_max 0.855
_exptl_absorpt_correction_T_min 0.465
_exptl_absorpt_correction_type multi-scan
_exptl_absorpt_process_details '(SORTAV; Blessing, 1995)'
_exptl_crystal_colour colourless
_exptl_crystal_density_diffrn 1.534
_exptl_crystal_density_method 'not measured'
_exptl_crystal_description plate
_exptl_crystal_F_000 848
_exptl_crystal_size_max 0.36
_exptl_crystal_size_mid 0.26
_exptl_crystal_size_min 0.03
_refine_diff_density_max 0.571
_refine_diff_density_min -0.448
_refine_ls_extinction_coef 0.0034(10)
_refine_ls_extinction_expression Fc^*^=kFc[1+0.001xFc^2^\l^3^/sin(2\q)]^-1/4^
_refine_ls_extinction_method 'SHELXTL (Sheldrick, 2001)'
_refine_ls_goodness_of_fit_ref 1.029
_refine_ls_hydrogen_treatment constr
_refine_ls_matrix_type full
_refine_ls_number_parameters 211
_refine_ls_number_reflns 3233
_refine_ls_number_restraints 0
_refine_ls_restrained_S_all 1.029
_refine_ls_R_factor_all 0.0871
_refine_ls_R_factor_gt 0.0522
_refine_ls_shift/su_max 0.001
_refine_ls_shift/su_mean 0.000
_refine_ls_structure_factor_coef Fsqd
_refine_ls_weighting_details 'calc w = 1/[\s^2^(Fo^2^)+(0.0794P)^2^] where P=(Fo^2^+2Fc^2^)/3'
_refine_ls_weighting_scheme calc
_refine_ls_wR_factor_gt 0.1330
_refine_ls_wR_factor_ref 0.1526
_reflns_number_gt 2162
_reflns_number_total 3233
_reflns_threshold_expression I>2\s(I)
_cod_data_source_file lw2027.cif
_cod_data_source_block I
_cod_original_sg_symbol_H-M 'P 21/c'
_cod_database_code 2215219
_cod_database_fobs_code 2215219

loop_
_symmetry_equiv_pos_as_xyz
'x, y, z'
'-x, y+1/2, -z+1/2'
'-x, -y, -z'
'x, -y-1/2, z-1/2'

loop_
_atom_site_type_symbol
_atom_site_label
_atom_site_fract_x
_atom_site_fract_y
_atom_site_fract_z
_atom_site_U_iso_or_equiv
_atom_site_adp_type
_atom_site_calc_flag
_atom_site_refinement_flags
_atom_site_occupancy
_atom_site_disorder_assembly
_atom_site_disorder_group
Br Br1 -0.02139(12) 0.20389(4) 0.14353(3) 0.0609(3) Uani d . 1 . .
Br Br2 0.22244(12) -0.09688(4) 0.17880(4) 0.0618(3) Uani d . 1 . .
O O1 0.1756(8) 0.2625(3) 0.3199(2) 0.0627(12) Uani d . 1 . .
H H1 0.0814 0.2971 0.3308 0.094 Uiso calc R 1 . .
O O2 0.8556(8) 0.0179(3) 0.2481(2) 0.0656(12) Uani d . 1 . .
H H2 0.9143 -0.0205 0.2302 0.098 Uiso calc R 1 . .
N N1 0.5375(9) 0.2472(3) 0.2386(2) 0.0503(12) Uani d . 1 . .
H H1B 0.5854 0.2928 0.2580 0.075 Uiso calc R 1 . .
H H1C 0.3762 0.2489 0.2266 0.075 Uiso calc R 1 . .
H H1D 0.6181 0.2395 0.2025 0.075 Uiso calc R 1 . .
N N2 0.4404(10) 0.0871(3) 0.1949(2) 0.0537(13) Uani d . 1 . .
H H2B 0.4033 0.0362 0.1882 0.081 Uiso calc R 1 . .
H H2C 0.5906 0.0965 0.1827 0.081 Uiso calc R 1 . .
H H2D 0.3312 0.1169 0.1706 0.081 Uiso calc R 1 . .
C C1 0.5929(10) 0.1802(3) 0.2873(3) 0.0453(13) Uani d . 1 . .
H H1A 0.7665 0.1655 0.2862 0.054 Uiso calc R 1 . .
C C2 0.4339(10) 0.1066(3) 0.2677(3) 0.0457(13) Uani d . 1 . .
H H2A 0.2631 0.1191 0.2753 0.055 Uiso calc R 1 . .
C C3 0.5552(10) 0.2058(3) 0.3577(3) 0.0472(14) Uani d . 1 . .
C C4 0.3491(11) 0.2476(4) 0.3722(3) 0.0542(15) Uani d . 1 . .
C C5 0.3219(13) 0.2731(4) 0.4373(3) 0.0628(17) Uani d . 1 . .
H H5A 0.1841 0.3022 0.4463 0.075 Uiso calc R 1 . .
C C6 0.5030(15) 0.2544(5) 0.4885(3) 0.073(2) Uani d . 1 . .
H H6A 0.4854 0.2713 0.5320 0.087 Uiso calc R 1 . .
C C7 0.7045(15) 0.2121(4) 0.4758(4) 0.070(2) Uani d . 1 . .
H H7A 0.8232 0.1994 0.5105 0.084 Uiso calc R 1 . .
C C8 0.7338(13) 0.1876(4) 0.4108(3) 0.0604(17) Uani d . 1 . .
H H8A 0.8730 0.1588 0.4022 0.072 Uiso calc R 1 . .
C C9 0.5135(11) 0.0366(3) 0.3109(3) 0.0471(14) Uani d . 1 . .
C C10 0.3794(12) 0.0146(4) 0.3634(3) 0.0611(17) Uani d . 1 . .
H H10A 0.2408 0.0436 0.3722 0.073 Uiso calc R 1 . .
C C11 0.4512(15) -0.0507(5) 0.4033(4) 0.082(2) Uani d . 1 . .
H H11A 0.3621 -0.0646 0.4389 0.098 Uiso calc R 1 . .
C C12 0.6536(15) -0.0946(5) 0.3899(5) 0.082(2) Uani d . 1 . .
H H12A 0.6986 -0.1388 0.4159 0.098 Uiso calc R 1 . .
C C13 0.7897(13) -0.0735(4) 0.3383(4) 0.070(2) Uani d . 1 . .
H H13A 0.9262 -0.1035 0.3295 0.084 Uiso calc R 1 . .
C C14 0.7238(10) -0.0074(4) 0.2993(3) 0.0536(15) Uani d . 1 . .
O O1W 0.480(6) 0.0574(12) 0.0596(8) 0.124(9) Uani d P 0.333 A 1
O O2W 0.330(6) 0.0251(11) 0.0205(9) 0.127(10) Uani d P 0.333 B 2
O O3W 0.645(4) 0.0134(14) 0.0410(9) 0.115(7) Uani d P 0.333 C 3

loop_
_atom_site_aniso_label
_atom_site_aniso_U_11
_atom_site_aniso_U_22
_atom_site_aniso_U_33
_atom_site_aniso_U_12
_atom_site_aniso_U_13
_atom_site_aniso_U_23
Br1 0.0569(4) 0.0658(5) 0.0593(4) 0.0077(3) 0.0020(3) 0.0038(3)
Br2 0.0619(4) 0.0403(4) 0.0838(5) 0.0006(3) 0.0100(3) -0.0018(3)
O1 0.056(3) 0.063(3) 0.069(3) 0.013(2) -0.001(2) -0.011(2)
O2 0.064(3) 0.050(3) 0.086(3) 0.015(2) 0.024(2) 0.008(2)
N1 0.053(3) 0.040(3) 0.058(3) -0.004(2) 0.008(2) 0.005(2)
N2 0.063(3) 0.044(3) 0.053(3) 0.004(2) 0.001(2) -0.002(2)
C1 0.043(3) 0.041(3) 0.051(3) 0.000(2) 0.000(3) 0.004(3)
C2 0.043(3) 0.037(3) 0.058(3) -0.001(2) 0.010(3) -0.003(3)
C3 0.045(3) 0.043(3) 0.054(3) -0.007(3) 0.005(3) 0.000(3)
C4 0.050(3) 0.048(3) 0.065(4) 0.000(3) 0.005(3) -0.003(3)
C5 0.067(4) 0.058(4) 0.064(4) -0.006(3) 0.014(4) -0.014(3)
C6 0.090(5) 0.076(5) 0.054(4) -0.015(4) 0.014(4) -0.012(4)
C7 0.084(5) 0.068(5) 0.056(4) -0.015(4) -0.010(4) 0.007(3)
C8 0.059(4) 0.053(4) 0.068(4) -0.009(3) -0.003(3) 0.004(3)
C9 0.051(3) 0.037(3) 0.054(3) -0.003(3) 0.006(3) 0.000(3)
C10 0.060(4) 0.055(4) 0.069(4) -0.006(3) 0.015(3) 0.010(3)
C11 0.080(5) 0.080(6) 0.088(5) -0.008(4) 0.021(4) 0.028(5)
C12 0.072(5) 0.071(5) 0.100(6) -0.002(4) -0.003(4) 0.030(5)
C13 0.065(4) 0.046(4) 0.099(6) 0.004(3) 0.005(4) 0.011(4)
C14 0.043(3) 0.041(3) 0.076(4) -0.004(3) 0.003(3) 0.002(3)
O1W 0.26(3) 0.074(12) 0.039(9) -0.018(17) 0.047(14) -0.006(8)
O2W 0.27(3) 0.059(11) 0.056(11) -0.026(15) 0.030(14) 0.003(9)
O3W 0.132(17) 0.135(18) 0.073(12) 0.030(14) -0.009(12) -0.042(12)

loop_
_atom_type_symbol
_atom_type_description
_atom_type_scat_dispersion_real
_atom_type_scat_dispersion_imag
_atom_type_scat_source
C C 0.0033 0.0016 'International Tables Vol C Tables 4.2.6.8 and 6.1.1.4'
H H 0.0000 0.0000 'International Tables Vol C Tables 4.2.6.8 and 6.1.1.4'
Br Br -0.2901 2.4595 'International Tables Vol C Tables 4.2.6.8 and 6.1.1.4'
N N 0.0061 0.0033 'International Tables Vol C Tables 4.2.6.8 and 6.1.1.4'
O O 0.0106 0.0060 'International Tables Vol C Tables 4.2.6.8 and 6.1.1.4'

loop_
_geom_angle_atom_site_label_1
_geom_angle_atom_site_label_2
_geom_angle_atom_site_label_3
_geom_angle
C4 O1 H1 109.5
C14 O2 H2 109.5
C1 N1 H1B 109.5
C1 N1 H1C 109.5
H1B N1 H1C 109.5
C1 N1 H1D 109.5
H1B N1 H1D 109.5
H1C N1 H1D 109.5
C2 N2 H2B 109.5
C2 N2 H2C 109.5
H2B N2 H2C 109.5
C2 N2 H2D 109.5
H2B N2 H2D 109.5
H2C N2 H2D 109.5
N1 C1 C3 110.8(5)
N1 C1 C2 111.4(4)
C3 C1 C2 110.3(5)
N1 C1 H1A 108.1
C3 C1 H1A 108.1
C2 C1 H1A 108.1
N2 C2 C9 110.8(4)
N2 C2 C1 111.2(5)
C9 C2 C1 111.1(5)
N2 C2 H2A 107.9
C9 C2 H2A 107.9
C1 C2 H2A 107.9
C4 C3 C8 118.2(6)
C4 C3 C1 121.8(5)
C8 C3 C1 119.9(5)
O1 C4 C3 116.8(6)
O1 C4 C5 122.2(6)
C3 C4 C5 120.9(6)
C6 C5 C4 119.4(7)
C6 C5 H5A 120.3
C4 C5 H5A 120.3
C7 C6 C5 120.7(7)
C7 C6 H6A 119.6
C5 C6 H6A 119.6
C6 C7 C8 120.0(7)
C6 C7 H7A 120.0
C8 C7 H7A 120.0
C7 C8 C3 120.7(7)
C7 C8 H8A 119.6
C3 C8 H8A 119.6
C10 C9 C14 118.7(6)
C10 C9 C2 120.2(5)
C14 C9 C2 121.1(5)
C9 C10 C11 120.4(7)
C9 C10 H10A 119.8
C11 C10 H10A 119.8
C12 C11 C10 120.1(8)
C12 C11 H11A 120.0
C10 C11 H11A 120.0
C13 C12 C11 120.4(7)
C13 C12 H12A 119.8
C11 C12 H12A 119.8
C12 C13 C14 120.1(7)
C12 C13 H13A 120.0
C14 C13 H13A 120.0
O2 C14 C13 122.9(6)
O2 C14 C9 116.8(5)
C13 C14 C9 120.3(6)

loop_
_geom_bond_atom_site_label_1
_geom_bond_atom_site_label_2
_geom_bond_distance
O1 C4 1.368(7)
O1 H1 0.8200
O2 C14 1.374(7)
O2 H2 0.8200
N1 C1 1.507(7)
N1 H1B 0.8900
N1 H1C 0.8900
N1 H1D 0.8900
N2 C2 1.500(7)
N2 H2B 0.8900
N2 H2C 0.8900
N2 H2D 0.8900
C1 C3 1.508(8)
C1 C2 1.544(8)
C1 H1A 0.9800
C2 C9 1.506(8)
C2 H2A 0.9800
C3 C4 1.380(8)
C3 C8 1.407(8)
C4 C5 1.394(9)
C5 C6 1.393(10)
C5 H5A 0.9300
C6 C7 1.354(11)
C6 H6A 0.9300
C7 C8 1.390(10)
C7 H7A 0.9300
C8 H8A 0.9300
C9 C10 1.386(9)
C9 C14 1.403(8)
C10 C11 1.396(10)
C10 H10A 0.9300
C11 C12 1.376(11)
C11 H11A 0.9300
C12 C13 1.374(11)
C12 H12A 0.9300
C13 C14 1.391(9)
C13 H13A 0.9300

loop_
_geom_hbond_atom_site_label_D
_geom_hbond_atom_site_label_H
_geom_hbond_atom_site_label_A
_geom_hbond_site_symmetry_A
_geom_hbond_distance_DH
_geom_hbond_distance_HA
_geom_hbond_distance_DA
_geom_hbond_angle_DHA
O1 H1 Br2 2 0.82 2.43 3.217(4) 160.2
O2 H2 Br2 1_655 0.82 2.42 3.194(4) 157.1
N1 H1B Br2 2_655 0.89 2.43 3.314(5) 169.5
N1 H1C Br1 . 0.89 2.72 3.517(5) 150.4
N1 H1D Br1 1_655 0.89 2.46 3.285(5) 154.5
N2 H2B Br2 . 0.89 2.45 3.330(5) 168.4
N2 H2C Br1 1_655 0.89 2.95 3.757(5) 152.1
N2 H2D Br1 . 0.89 2.44 3.287(5) 159.3
